data_1549617
loop_
_publ_author_name
'Wang, Sha-Sha'
'Rong, Rong'
'Jin, Ling-Zhi'
'Yang, Shan-Shan'
'Li, Yin-Xiang'
'Zhang, He'
'Xiong, Yu-Wei'
'Sun, Li-Tao'
'Cao, Hong-Tao'
'Xie, Ling-Hai'
'Huang, Wei'

_publ_section_title
;
 Variable segment roles: modulation of the packing modes, nanocrystal
 morphologies and optical emissions.
;
_journal_issue 28
_journal_name_full Nanoscale
_journal_page_first 13310
_journal_page_last 13314
_journal_paper_doi 10.1039/c8nr02956c
_journal_volume 10
_journal_year 2018
_chemical_formula_moiety 'C37 H23 N O'
_chemical_formula_sum 'C37 H23 N O'
_chemical_formula_weight 497.56
_space_group_crystal_system monoclinic
_space_group_IT_number 14
_space_group_name_Hall '-P 2ybc'
_space_group_name_H-M_alt 'P 1 21/c 1'
_symmetry_space_group_name_Hall '-P 2ybc'
_symmetry_space_group_name_H-M 'P 1 21/c 1'
_atom_sites_solution_hydrogens geom
_atom_sites_solution_primary direct
_audit_creation_date 2016-12-16
_audit_creation_method
;
Olex2 1.2
(compiled 2016.02.19 svn.r3266 for OlexSys, GUI svn.r5155)
;
_cell_angle_alpha 90
_cell_angle_beta 90.836(3)
_cell_angle_gamma 90
_cell_formula_units_Z 4
_cell_length_a 9.4322(9)
_cell_length_b 16.5755(16)
_cell_length_c 16.9196(15)
_cell_measurement_reflns_used 6186
_cell_measurement_temperature 296
_cell_measurement_theta_max 28.11
_cell_measurement_theta_min 2.46
_cell_volume 2645.0(4)
_computing_molecular_graphics 'Olex2 (Dolomanov et al., 2009)'
_computing_publication_material 'Olex2 (Dolomanov et al., 2009)'
_computing_structure_refinement 'ShelXL (Sheldrick, 2015)'
_computing_structure_solution 'ShelXS (Sheldrick, 2008)'
_diffrn_ambient_temperature 295.67
_diffrn_detector 'CCD area detector'
_diffrn_detector_area_resol_mean 5.6
_diffrn_detector_type 'Bruker SMART CCD 6000 area detector'
_diffrn_measured_fraction_theta_full 0.999
_diffrn_measured_fraction_theta_max 0.995
_diffrn_measurement_device 'three-circle diffractometer'
_diffrn_measurement_method '\w scans'
_diffrn_radiation_monochromator graphite
_diffrn_radiation_probe x-ray
_diffrn_radiation_type MoK\a
_diffrn_radiation_wavelength 0.71073
_diffrn_reflns_av_R_equivalents 0.0434
_diffrn_reflns_av_unetI/netI 0.0473
_diffrn_reflns_Laue_measured_fraction_full 0.999
_diffrn_reflns_Laue_measured_fraction_max 0.995
_diffrn_reflns_limit_h_max 12
_diffrn_reflns_limit_h_min -12
_diffrn_reflns_limit_k_max 19
_diffrn_reflns_limit_k_min -22
_diffrn_reflns_limit_l_max 22
_diffrn_reflns_limit_l_min -19
_diffrn_reflns_number 23566
_diffrn_reflns_point_group_measured_fraction_full 0.999
_diffrn_reflns_point_group_measured_fraction_max 0.995
_diffrn_reflns_theta_full 25.242
_diffrn_reflns_theta_max 28.356
_diffrn_reflns_theta_min 2.159
_diffrn_source 'sealed X-ray tube'
_diffrn_source_target Mo
_exptl_absorpt_coefficient_mu 0.074
_exptl_absorpt_correction_T_max 0.7457
_exptl_absorpt_correction_T_min 0.6609
_exptl_absorpt_correction_type multi-scan
_exptl_absorpt_process_details 'SADABS 2014/5'
_exptl_crystal_colour colourless
_exptl_crystal_colour_primary colourless
_exptl_crystal_density_diffrn 1.249
_exptl_crystal_description block
_exptl_crystal_F_000 1040
_exptl_crystal_size_max 0.23
_exptl_crystal_size_mid 0.21
_exptl_crystal_size_min 0.15
_refine_diff_density_max 0.246
_refine_diff_density_min -0.214
_refine_diff_density_rms 0.046
_refine_ls_extinction_method none
_refine_ls_goodness_of_fit_ref 1.028
_refine_ls_hydrogen_treatment constr
_refine_ls_matrix_type full
_refine_ls_number_parameters 352
_refine_ls_number_reflns 6582
_refine_ls_number_restraints 0
_refine_ls_restrained_S_all 1.028
_refine_ls_R_factor_all 0.1151
_refine_ls_R_factor_gt 0.0596
_refine_ls_shift/su_max 0.001
_refine_ls_shift/su_mean 0.000
_refine_ls_structure_factor_coef Fsqd
_refine_ls_weighting_details 'w=1/[\s^2^(Fo^2^)+(0.0638P)^2^+0.4945P] where P=(Fo^2^+2Fc^2^)/3'
_refine_ls_weighting_scheme calc
_refine_ls_wR_factor_gt 0.1297
_refine_ls_wR_factor_ref 0.1581
_reflns_Friedel_coverage 0.000
_reflns_number_gt 3751
_reflns_number_total 6582
_reflns_threshold_expression 'I > 2\s(I)'
_cod_data_source_file c8nr02956c1.cif
_cod_data_source_block 222
_cod_depositor_comments 'Adding full bibliography for 1549616--1549618.cif.'
_cod_database_code 1549617
_shelx_space_group_comment
;
The symmetry employed for this shelxl refinement is uniquely defined
by the following loop, which should always be used as a source of
symmetry information in preference to the above space-group names.
They are only intended as comments.
;
_olex2_refinement_description
;
1. Fixed Uiso
 At 1.2 times of:
  All C(H) groups
2.a Aromatic/amide H refined with riding coordinates:
 C2(H2), C3(H3), C4(H4), C5(H5), C8(H8), C9(H9), C10(H10), C11(H11), C15(H15),
 C17(H17), C18(H18), C21(H21), C22(H22), C23(H23), C24(H24), C27(H27), C28(H28),
  C29(H29), C30(H30), C33(H33), C34(H34), C35(H35), C36(H36)
;
_shelx_shelxl_version_number 2014/7
_olex2_submission_special_instructions 'No special instructions were received'

loop_
_space_group_symop_operation_xyz
'x, y, z'
'-x, y+1/2, -z+1/2'
'-x, -y, -z'
'x, -y-1/2, z-1/2'

loop_
_atom_site_label
_atom_site_type_symbol
_atom_site_fract_x
_atom_site_fract_y
_atom_site_fract_z
_atom_site_U_iso_or_equiv
_atom_site_adp_type
_atom_site_occupancy
_atom_site_site_symmetry_order
_atom_site_calc_flag
_atom_site_refinement_flags_posn
O1 O 0.08981(15) 0.75252(8) 0.20069(7) 0.0672(4) Uani 1 1 d .
N1 N 0.47523(17) 0.85644(10) 0.42951(9) 0.0580(4) Uani 1 1 d .
C1 C 0.40002(18) 0.90244(11) 0.12859(10) 0.0464(4) Uani 1 1 d .
C2 C 0.4812(2) 0.83875(14) 0.10309(12) 0.0674(6) Uani 1 1 d .
H2 H 0.4473 0.7861 0.1051 0.081 Uiso 1 1 calc R
C3 C 0.6141(3) 0.8552(2) 0.07456(17) 0.0990(9) Uani 1 1 d .
H3 H 0.6709 0.8132 0.0569 0.119 Uiso 1 1 calc R
C4 C 0.6635(3) 0.9332(2) 0.07193(18) 0.1080(10) Uani 1 1 d .
H4 H 0.7545 0.9428 0.0537 0.130 Uiso 1 1 calc R
C5 C 0.5823(3) 0.99682(18) 0.09543(16) 0.0879(8) Uani 1 1 d .
H5 H 0.6165 1.0493 0.0921 0.105 Uiso 1 1 calc R
C6 C 0.4471(2) 0.98173(12) 0.12452(11) 0.0556(5) Uani 1 1 d .
C7 C 0.3379(2) 1.03461(11) 0.15686(10) 0.0532(5) Uani 1 1 d .
C8 C 0.3308(3) 1.11781(13) 0.16671(14) 0.0795(7) Uani 1 1 d .
H8 H 0.4029 1.1510 0.1485 0.095 Uiso 1 1 calc R
C9 C 0.2148(4) 1.15025(14) 0.20393(16) 0.0916(9) Uani 1 1 d .
H9 H 0.2093 1.2058 0.2109 0.110 Uiso 1 1 calc R
C10 C 0.1076(3) 1.10247(15) 0.23085(13) 0.0784(7) Uani 1 1 d .
H10 H 0.0313 1.1257 0.2566 0.094 Uiso 1 1 calc R
C11 C 0.1119(2) 1.02058(12) 0.22011(11) 0.0589(5) Uani 1 1 d .
H11 H 0.0383 0.9881 0.2375 0.071 Uiso 1 1 calc R
C12 C 0.22672(18) 0.98724(10) 0.18321(9) 0.0432(4) Uani 1 1 d .
C13 C 0.25497(16) 0.89818(9) 0.16664(9) 0.0385(4) Uani 1 1 d .
C14 C 0.26548(17) 0.85007(9) 0.24285(9) 0.0393(4) Uani 1 1 d .
C15 C 0.35974(18) 0.87382(10) 0.30228(10) 0.0449(4) Uani 1 1 d .
H15 H 0.4133 0.9203 0.2953 0.054 Uiso 1 1 calc R
C16 C 0.37603(18) 0.83065(11) 0.37091(10) 0.0490(4) Uani 1 1 d .
C17 C 0.2958(2) 0.76182(12) 0.38223(11) 0.0604(5) Uani 1 1 d .
H17 H 0.3064 0.7318 0.4284 0.072 Uiso 1 1 calc R
C18 C 0.2005(2) 0.73821(12) 0.32477(11) 0.0650(6) Uani 1 1 d .
H18 H 0.1450 0.6926 0.3325 0.078 Uiso 1 1 calc R
C19 C 0.18650(18) 0.78191(11) 0.25523(10) 0.0487(4) Uani 1 1 d .
C20 C 0.07233(18) 0.79233(11) 0.12952(10) 0.0480(4) Uani 1 1 d .
C21 C -0.0237(2) 0.75733(12) 0.07677(11) 0.0604(5) Uani 1 1 d .
H21 H -0.0701 0.7099 0.0902 0.073 Uiso 1 1 calc R
C22 C -0.0497(2) 0.79296(13) 0.00499(11) 0.0607(5) Uani 1 1 d .
H22 H -0.1127 0.7692 -0.0309 0.073 Uiso 1 1 calc R
C23 C 0.0172(2) 0.86368(13) -0.01391(11) 0.0607(5) Uani 1 1 d .
H23 H -0.0023 0.8889 -0.0620 0.073 Uiso 1 1 calc R
C24 C 0.1133(2) 0.89726(12) 0.03850(10) 0.0545(5) Uani 1 1 d .
H24 H 0.1590 0.9449 0.0248 0.065 Uiso 1 1 calc R
C25 C 0.14410(17) 0.86194(10) 0.11160(9) 0.0410(4) Uani 1 1 d .
C26 C 0.6184(2) 0.87226(11) 0.41731(13) 0.0611(5) Uani 1 1 d .
C27 C 0.6960(2) 0.86398(13) 0.34911(16) 0.0758(6) Uani 1 1 d .
H27 H 0.6540 0.8461 0.3022 0.091 Uiso 1 1 calc R
C28 C 0.8385(3) 0.88328(15) 0.3533(2) 0.0961(9) Uani 1 1 d .
H28 H 0.8938 0.8774 0.3086 0.115 Uiso 1 1 calc R
C29 C 0.9005(3) 0.91121(17) 0.4228(3) 0.1096(11) Uani 1 1 d .
H29 H 0.9964 0.9243 0.4238 0.132 Uiso 1 1 calc R
C30 C 0.8230(3) 0.91990(14) 0.4902(2) 0.0954(9) Uani 1 1 d .
H30 H 0.8657 0.9392 0.5364 0.114 Uiso 1 1 calc R
C31 C 0.6793(2) 0.89956(11) 0.48885(15) 0.0701(6) Uani 1 1 d .
C32 C 0.5686(3) 0.90046(11) 0.54621(13) 0.0681(6) Uani 1 1 d .
C33 C 0.5632(4) 0.92117(15) 0.62595(16) 0.0931(9) Uani 1 1 d .
H33 H 0.6448 0.9371 0.6533 0.112 Uiso 1 1 calc R
C34 C 0.4364(4) 0.91770(17) 0.66310(17) 0.1053(10) Uani 1 1 d .
H34 H 0.4321 0.9319 0.7162 0.126 Uiso 1 1 calc R
C35 C 0.3140(3) 0.89369(15) 0.62422(14) 0.0895(8) Uani 1 1 d .
H35 H 0.2291 0.8926 0.6514 0.107 Uiso 1 1 calc R
C36 C 0.3153(3) 0.87102(13) 0.54521(12) 0.0705(6) Uani 1 1 d .
H36 H 0.2333 0.8543 0.5188 0.085 Uiso 1 1 calc R
C37 C 0.4439(2) 0.87446(11) 0.50785(11) 0.0592(5) Uani 1 1 d .

loop_
_atom_site_aniso_label
_atom_site_aniso_U_11
_atom_site_aniso_U_22
_atom_site_aniso_U_33
_atom_site_aniso_U_23
_atom_site_aniso_U_13
_atom_site_aniso_U_12
O1 0.0775(9) 0.0665(9) 0.0569(8) 0.0152(6) -0.0220(7) -0.0371(7)
N1 0.0586(10) 0.0609(10) 0.0540(9) 0.0076(7) -0.0167(7) -0.0131(8)
C1 0.0435(10) 0.0526(10) 0.0431(9) 0.0033(8) 0.0052(7) -0.0010(8)
C2 0.0585(12) 0.0732(14) 0.0709(13) -0.0024(11) 0.0150(10) 0.0086(11)
C3 0.0712(17) 0.119(2) 0.108(2) 0.0172(17) 0.0382(15) 0.0222(16)
C4 0.0559(15) 0.143(3) 0.126(2) 0.038(2) 0.0350(16) 0.0011(18)
C5 0.0672(15) 0.100(2) 0.0962(18) 0.0357(15) 0.0112(13) -0.0258(15)
C6 0.0520(11) 0.0632(12) 0.0514(10) 0.0154(9) -0.0007(8) -0.0128(9)
C7 0.0677(12) 0.0421(10) 0.0493(10) 0.0083(8) -0.0130(9) -0.0087(9)
C8 0.106(2) 0.0464(12) 0.0849(16) 0.0135(11) -0.0290(14) -0.0166(13)
C9 0.141(3) 0.0416(12) 0.0904(17) -0.0087(12) -0.0416(17) 0.0224(15)
C10 0.1031(19) 0.0632(14) 0.0683(14) -0.0139(11) -0.0227(13) 0.0366(14)
C11 0.0656(13) 0.0588(12) 0.0520(11) -0.0037(9) -0.0066(9) 0.0183(10)
C12 0.0536(10) 0.0379(9) 0.0381(8) 0.0011(7) -0.0064(7) 0.0031(8)
C13 0.0398(9) 0.0365(8) 0.0392(8) 0.0008(7) 0.0031(7) -0.0014(7)
C14 0.0389(9) 0.0381(9) 0.0409(8) 0.0007(7) 0.0011(7) -0.0017(7)
C15 0.0467(10) 0.0389(9) 0.0490(9) 0.0025(7) -0.0036(7) -0.0086(7)
C16 0.0502(10) 0.0494(10) 0.0471(9) 0.0054(8) -0.0102(8) -0.0083(8)
C17 0.0690(13) 0.0608(12) 0.0509(11) 0.0179(9) -0.0123(9) -0.0188(10)
C18 0.0734(14) 0.0613(12) 0.0600(12) 0.0182(9) -0.0130(10) -0.0326(11)
C19 0.0494(10) 0.0507(10) 0.0458(9) 0.0043(8) -0.0063(8) -0.0155(8)
C20 0.0482(10) 0.0513(10) 0.0445(9) 0.0006(8) -0.0038(7) -0.0042(8)
C21 0.0574(12) 0.0628(12) 0.0607(12) -0.0049(9) -0.0113(9) -0.0124(10)
C22 0.0551(12) 0.0757(14) 0.0508(11) -0.0156(10) -0.0105(9) 0.0029(10)
C23 0.0650(13) 0.0747(14) 0.0421(10) -0.0044(9) -0.0072(9) 0.0084(11)
C24 0.0616(12) 0.0572(11) 0.0446(10) 0.0009(8) -0.0015(8) -0.0010(9)
C25 0.0411(9) 0.0435(9) 0.0384(8) -0.0040(7) 0.0019(7) 0.0013(7)
C26 0.0562(12) 0.0448(10) 0.0816(14) 0.0128(9) -0.0215(11) -0.0069(9)
C27 0.0606(14) 0.0658(14) 0.1009(18) 0.0124(12) -0.0069(12) -0.0073(11)
C28 0.0612(16) 0.0706(16) 0.156(3) 0.0228(17) 0.0002(17) -0.0049(13)
C29 0.0581(16) 0.0700(17) 0.200(4) 0.027(2) -0.031(2) -0.0122(14)
C30 0.0799(19) 0.0527(14) 0.152(3) 0.0119(16) -0.0573(19) -0.0095(13)
C31 0.0711(14) 0.0396(10) 0.0984(16) 0.0134(10) -0.0407(13) -0.0093(10)
C32 0.0932(17) 0.0383(10) 0.0714(14) 0.0067(9) -0.0386(12) -0.0051(10)
C33 0.129(3) 0.0668(16) 0.0816(18) -0.0059(13) -0.0521(17) -0.0056(16)
C34 0.166(3) 0.0838(19) 0.0652(16) -0.0099(13) -0.0342(19) -0.004(2)
C35 0.130(2) 0.0753(16) 0.0633(15) 0.0023(12) 0.0001(15) 0.0002(15)
C36 0.0911(17) 0.0642(13) 0.0560(12) 0.0095(10) -0.0097(11) -0.0067(12)
C37 0.0793(15) 0.0435(10) 0.0539(11) 0.0086(8) -0.0231(10) -0.0074(10)

loop_
_atom_type_symbol
_atom_type_description
_atom_type_scat_dispersion_real
_atom_type_scat_dispersion_imag
_atom_type_scat_source
C C 0.0033 0.0016 'International Tables Vol C Tables 4.2.6.8 and 6.1.1.4'
H H 0.0000 0.0000 'International Tables Vol C Tables 4.2.6.8 and 6.1.1.4'
N N 0.0061 0.0033 'International Tables Vol C Tables 4.2.6.8 and 6.1.1.4'
O O 0.0106 0.0060 'International Tables Vol C Tables 4.2.6.8 and 6.1.1.4'

loop_
_geom_angle_atom_site_label_1
_geom_angle_atom_site_label_2
_geom_angle_atom_site_label_3
_geom_angle
C19 O1 C20 119.00(13)
C26 N1 C16 125.69(17)
C26 N1 C37 108.64(16)
C37 N1 C16 125.59(16)
C2 C1 C6 121.99(17)
C2 C1 C13 127.19(16)
C6 C1 C13 110.79(15)
C3 C2 C1 118.1(2)
C4 C3 C2 120.5(2)
C5 C4 C3 121.7(2)
C4 C5 C6 118.9(2)
C1 C6 C5 118.8(2)
C1 C6 C7 108.69(15)
C5 C6 C7 132.5(2)
C8 C7 C6 132.3(2)
C12 C7 C6 108.67(15)
C12 C7 C8 119.0(2)
C9 C8 C7 118.8(2)
C10 C9 C8 121.4(2)
C9 C10 C11 120.4(2)
C10 C11 C12 118.9(2)
C7 C12 C13 110.68(15)
C11 C12 C7 121.50(17)
C11 C12 C13 127.81(16)
C1 C13 C12 101.13(13)
C14 C13 C1 109.61(13)
C14 C13 C12 111.19(12)
C25 C13 C1 112.04(13)
C25 C13 C12 112.07(13)
C25 C13 C14 110.48(13)
C15 C14 C13 119.93(14)
C19 C14 C13 122.26(14)
C19 C14 C15 117.80(15)
C16 C15 C14 121.85(15)
C15 C16 N1 119.95(15)
C15 C16 C17 119.54(16)
C17 C16 N1 120.52(15)
C18 C17 C16 119.41(16)
C17 C18 C19 120.41(17)
O1 C19 C18 115.98(15)
C14 C19 O1 123.04(15)
C14 C19 C18 120.98(16)
O1 C20 C21 115.41(16)
C25 C20 O1 122.74(15)
C25 C20 C21 121.85(16)
C22 C21 C20 119.77(19)
C21 C22 C23 119.88(18)
C22 C23 C24 119.77(18)
C23 C24 C25 121.89(18)
C20 C25 C13 122.38(14)
C20 C25 C24 116.81(16)
C24 C25 C13 120.78(15)
N1 C26 C31 108.5(2)
C27 C26 N1 129.12(19)
C27 C26 C31 122.4(2)
C28 C27 C26 117.4(3)
C27 C28 C29 121.3(3)
C30 C29 C28 121.1(3)
C29 C30 C31 119.4(3)
C26 C31 C32 107.05(19)
C30 C31 C26 118.4(3)
C30 C31 C32 134.6(2)
C33 C32 C31 134.0(2)
C33 C32 C37 118.7(3)
C37 C32 C31 107.28(18)
C34 C33 C32 118.8(3)
C33 C34 C35 121.8(3)
C34 C35 C36 121.2(3)
C37 C36 C35 116.8(2)
N1 C37 C32 108.5(2)
C36 C37 N1 128.88(18)
C36 C37 C32 122.6(2)

loop_
_geom_bond_atom_site_label_1
_geom_bond_atom_site_label_2
_geom_bond_distance
O1 C19 1.377(2)
O1 C20 1.381(2)
N1 C16 1.419(2)
N1 C26 1.394(3)
N1 C37 1.395(2)
C1 C2 1.377(3)
C1 C6 1.389(2)
C1 C13 1.522(2)
C2 C3 1.377(3)
C3 C4 1.375(4)
C4 C5 1.366(4)
C5 C6 1.396(3)
C6 C7 1.465(3)
C7 C8 1.391(3)
C7 C12 1.389(2)
C8 C9 1.380(4)
C9 C10 1.367(4)
C10 C11 1.370(3)
C11 C12 1.374(2)
C12 C13 1.527(2)
C13 C14 1.518(2)
C13 C25 1.514(2)
C14 C15 1.390(2)
C14 C19 1.371(2)
C15 C16 1.371(2)
C16 C17 1.384(2)
C17 C18 1.371(3)
C18 C19 1.386(2)
C20 C21 1.389(2)
C20 C25 1.374(2)
C21 C22 1.369(3)
C22 C23 1.371(3)
C23 C24 1.376(3)
C24 C25 1.395(2)
C26 C27 1.382(3)
C26 C31 1.407(3)
C27 C28 1.382(3)
C28 C29 1.386(4)
C29 C30 1.371(4)
C30 C31 1.397(3)
C31 C32 1.436(3)
C32 C33 1.394(3)
C32 C37 1.403(3)
C33 C34 1.361(4)
C34 C35 1.378(4)
C35 C36 1.389(3)
C36 C37 1.377(3)
